data_4038729
loop_
_publ_author_name
'Wang, Haofeng'
'Wu, Xin'
'Wang, Luyu'
'Li, Erfei'
'Li, Xiaoyu'
'Tong, Tao'
'Kang, Honglan'
'Xie, Jian-Wu'
'Shen, Guodong'
'Lv, Xin'

_publ_section_title
;
 One-Pot Synthesis of Benzimidazo[2,1-b]thiazoline Derivatives through An
 Addition/Cyclization/Oxidative Coupling Reaction.
;
_journal_name_full 'The Journal of organic chemistry'
_journal_paper_doi 10.1021/acs.joc.0c01137
_journal_year 2020
_chemical_formula_sum 'C10 H8 N2 S'
_chemical_formula_weight 188.24
_space_group_crystal_system triclinic
_space_group_IT_number 2
_space_group_name_Hall '-P 1'
_space_group_name_H-M_alt 'P -1'
_atom_sites_solution_hydrogens geom
_audit_creation_method SHELXL-2014/7
_cell_angle_alpha 89.2189(18)
_cell_angle_beta 89.7152(19)
_cell_angle_gamma 82.646(2)
_cell_formula_units_Z 4
_cell_length_a 9.2794(5)
_cell_length_b 9.3445(5)
_cell_length_c 10.3560(4)
_cell_measurement_reflns_used 6874
_cell_measurement_temperature 279(2)
_cell_measurement_theta_max 27.462
_cell_measurement_theta_min 2.913
_cell_volume 890.51(8)
_computing_structure_refinement 'SHELXL-2014/7 (Sheldrick, 2014)'
_diffrn_ambient_temperature 279(2)
_diffrn_measured_fraction_theta_full 0.982
_diffrn_measured_fraction_theta_max 0.968
_diffrn_measurement_device_type APEXII
_diffrn_radiation_type MoK\a
_diffrn_radiation_wavelength 0.71073
_diffrn_reflns_av_R_equivalents 0.0179
_diffrn_reflns_av_unetI/netI 0.0259
_diffrn_reflns_Laue_measured_fraction_full 0.982
_diffrn_reflns_Laue_measured_fraction_max 0.968
_diffrn_reflns_limit_h_max 11
_diffrn_reflns_limit_h_min -12
_diffrn_reflns_limit_k_max 10
_diffrn_reflns_limit_k_min -12
_diffrn_reflns_limit_l_max 13
_diffrn_reflns_limit_l_min -13
_diffrn_reflns_number 8131
_diffrn_reflns_point_group_measured_fraction_full 0.982
_diffrn_reflns_point_group_measured_fraction_max 0.968
_diffrn_reflns_theta_full 25.242
_diffrn_reflns_theta_max 27.462
_diffrn_reflns_theta_min 2.913
_exptl_absorpt_coefficient_mu 0.310
_exptl_crystal_colour colorless
_exptl_crystal_density_diffrn 1.404
_exptl_crystal_description block
_exptl_crystal_F_000 392
_exptl_crystal_size_max 0.590
_exptl_crystal_size_mid 0.500
_exptl_crystal_size_min 0.350
_refine_diff_density_max 0.186
_refine_diff_density_min -0.406
_refine_diff_density_rms 0.056
_refine_ls_extinction_method none
_refine_ls_goodness_of_fit_ref 1.018
_refine_ls_hydrogen_treatment constr
_refine_ls_matrix_type full
_refine_ls_number_parameters 235
_refine_ls_number_reflns 3932
_refine_ls_number_restraints 0
_refine_ls_restrained_S_all 1.018
_refine_ls_R_factor_all 0.0428
_refine_ls_R_factor_gt 0.0376
_refine_ls_shift/su_max 0.001
_refine_ls_shift/su_mean 0.000
_refine_ls_structure_factor_coef Fsqd
_refine_ls_weighting_details 'w=1/[\s^2^(Fo^2^)+(0.0620P)^2^+0.1774P] where P=(Fo^2^+2Fc^2^)/3'
_refine_ls_weighting_scheme calc
_refine_ls_wR_factor_gt 0.1027
_refine_ls_wR_factor_ref 0.1081
_reflns_Friedel_coverage 0.000
_reflns_number_gt 3460
_reflns_number_total 3932
_reflns_threshold_expression 'I > 2\s(I)'
_cod_data_source_file jo0c01137_si_002.cif
_cod_data_source_block a
_cod_database_code 4038729
_shelx_shelxl_version_number 2014/7
_shelx_space_group_comment
;
The symmetry employed for this shelxl refinement is uniquely defined
by the following loop, which should always be used as a source of
symmetry information in preference to the above space-group names.
They are only intended as comments.
;
_shelx_estimated_absorpt_t_min 0.838
_shelx_estimated_absorpt_t_max 0.899

loop_
_space_group_symop_operation_xyz
'x, y, z'
'-x, -y, -z'

loop_
_atom_site_label
_atom_site_type_symbol
_atom_site_fract_x
_atom_site_fract_y
_atom_site_fract_z
_atom_site_U_iso_or_equiv
_atom_site_adp_type
_atom_site_occupancy
_atom_site_site_symmetry_order
_atom_site_calc_flag
_atom_site_refinement_flags_posn
_atom_site_refinement_flags_adp
_atom_site_refinement_flags_occupancy
_atom_site_disorder_assembly
_atom_site_disorder_group
S1 S 0.15506(4) 0.72901(4) 0.80203(4) 0.05126(13) Uani 1 1 d . . . . .
S2 S 0.20715(5) 0.72970(5) 0.40422(4) 0.05666(14) Uani 1 1 d . . . . .
N1 N 0.46543(15) 0.70720(15) 0.54274(12) 0.0484(3) Uani 1 1 d . . . . .
N2 N 0.44408(13) 0.84155(13) 0.36013(11) 0.0409(3) Uani 1 1 d . . . . .
N3 N 0.39717(14) 0.82411(12) 0.91436(12) 0.0437(3) Uani 1 1 d . . . . .
N4 N 0.41618(12) 0.60049(11) 0.83274(10) 0.0350(2) Uani 1 1 d . . . . .
C1 C 0.69052(17) 0.92987(16) 0.36091(14) 0.0453(3) Uani 1 1 d . . . . .
H1A H 0.6806 0.9856 0.2856 0.054 Uiso 1 1 calc R U . . .
C2 C 0.81554(18) 0.91792(18) 0.43433(16) 0.0500(4) Uani 1 1 d . . . . .
H2A H 0.8916 0.9676 0.4082 0.060 Uiso 1 1 calc R U . . .
C3 C 0.83049(18) 0.83337(19) 0.54642(16) 0.0521(4) Uani 1 1 d . . . . .
H3A H 0.9166 0.8272 0.5929 0.063 Uiso 1 1 calc R U . . .
C4 C 0.72040(18) 0.75831(18) 0.59039(15) 0.0506(4) Uani 1 1 d . . . . .
H4A H 0.7314 0.7022 0.6654 0.061 Uiso 1 1 calc R U . . .
C5 C 0.59337(16) 0.76909(16) 0.51942(13) 0.0421(3) Uani 1 1 d . . . . .
C6 C 0.58043(15) 0.85410(14) 0.40568(12) 0.0383(3) Uani 1 1 d . . . . .
C7 C 0.38331(17) 0.75480(16) 0.44583(14) 0.0437(3) Uani 1 1 d . . . . .
C8 C 0.35867(17) 0.89912(18) 0.25060(14) 0.0476(3) Uani 1 1 d . . . . .
H8A H 0.4059 0.8672 0.1704 0.057 Uiso 1 1 calc R U . . .
H8B H 0.3453 1.0038 0.2513 0.057 Uiso 1 1 calc R U . . .
C9 C 0.21448(18) 0.84139(19) 0.26494(15) 0.0514(4) Uani 1 1 d . . . . .
C10 C 0.1063(2) 0.8678(3) 0.1832(2) 0.0790(6) Uani 1 1 d . . . . .
H10A H 0.1156 0.9256 0.1106 0.095 Uiso 1 1 calc R U . . .
H10B H 0.0203 0.8287 0.1980 0.095 Uiso 1 1 calc R U . . .
C11 C 0.66096(18) 0.80662(18) 0.98008(14) 0.0490(4) Uani 1 1 d . . . . .
H11A H 0.6548 0.8985 1.0146 0.059 Uiso 1 1 calc R U . . .
C12 C 0.79081(19) 0.7160(2) 0.97858(15) 0.0560(4) Uani 1 1 d . . . . .
H12A H 0.8736 0.7488 1.0114 0.067 Uiso 1 1 calc R U . . .
C13 C 0.80150(18) 0.5770(2) 0.92943(15) 0.0558(4) Uani 1 1 d . . . . .
H13A H 0.8908 0.5191 0.9310 0.067 Uiso 1 1 calc R U . . .
C14 C 0.68219(17) 0.52334(17) 0.87830(14) 0.0458(3) Uani 1 1 d . . . . .
H14A H 0.6886 0.4303 0.8461 0.055 Uiso 1 1 calc R U . . .
C15 C 0.55257(15) 0.61528(14) 0.87746(11) 0.0358(3) Uani 1 1 d . . . . .
C16 C 0.53938(16) 0.75541(15) 0.92797(12) 0.0388(3) Uani 1 1 d . . . . .
C17 C 0.33173(15) 0.72665(14) 0.85647(12) 0.0377(3) Uani 1 1 d . . . . .
C18 C 0.35420(16) 0.49251(14) 0.75918(13) 0.0398(3) Uani 1 1 d . . . . .
H18A H 0.3600 0.4022 0.8073 0.048 Uiso 1 1 calc R U . . .
H18B H 0.4052 0.4754 0.6778 0.048 Uiso 1 1 calc R U . . .
C19 C 0.19761(17) 0.55400(16) 0.73642(14) 0.0436(3) Uani 1 1 d . . . . .
C20 C 0.1016(2) 0.4882(2) 0.67472(19) 0.0650(5) Uani 1 1 d . . . . .
H20B H 0.1285 0.3968 0.6413 0.078 Uiso 1 1 calc R U . . .
H20C H 0.0070 0.5332 0.6646 0.078 Uiso 1 1 calc R U . . .

loop_
_atom_site_aniso_label
_atom_site_aniso_U_11
_atom_site_aniso_U_22
_atom_site_aniso_U_33
_atom_site_aniso_U_23
_atom_site_aniso_U_13
_atom_site_aniso_U_12
S1 0.0401(2) 0.0466(2) 0.0659(3) -0.00652(17) -0.00617(17) 0.00002(16)
S2 0.0484(3) 0.0719(3) 0.0536(2) -0.00460(19) 0.00415(17) -0.0225(2)
N1 0.0499(7) 0.0540(7) 0.0426(6) 0.0075(5) 0.0055(5) -0.0127(6)
N2 0.0425(7) 0.0444(6) 0.0362(6) 0.0019(5) 0.0034(5) -0.0081(5)
N3 0.0490(7) 0.0365(6) 0.0455(6) -0.0067(5) -0.0013(5) -0.0041(5)
N4 0.0383(6) 0.0326(5) 0.0338(5) -0.0007(4) 0.0014(4) -0.0033(4)
C1 0.0495(8) 0.0424(7) 0.0448(7) 0.0038(6) 0.0058(6) -0.0096(6)
C2 0.0457(9) 0.0501(8) 0.0560(9) -0.0041(7) 0.0056(7) -0.0133(7)
C3 0.0447(9) 0.0608(10) 0.0509(8) -0.0053(7) -0.0039(6) -0.0061(7)
C4 0.0513(9) 0.0578(9) 0.0414(7) 0.0058(6) -0.0017(6) -0.0027(7)
C5 0.0452(8) 0.0425(7) 0.0382(7) 0.0019(5) 0.0054(6) -0.0048(6)
C6 0.0411(7) 0.0380(7) 0.0358(6) -0.0016(5) 0.0029(5) -0.0052(5)
C7 0.0454(8) 0.0460(8) 0.0410(7) -0.0023(6) 0.0084(6) -0.0113(6)
C8 0.0491(9) 0.0555(9) 0.0378(7) 0.0001(6) -0.0020(6) -0.0056(7)
C9 0.0497(9) 0.0630(10) 0.0424(7) -0.0124(7) 0.0018(6) -0.0095(7)
C10 0.0595(12) 0.1191(19) 0.0603(11) -0.0039(11) -0.0128(9) -0.0183(12)
C11 0.0558(9) 0.0541(9) 0.0401(7) 0.0003(6) -0.0050(6) -0.0186(7)
C12 0.0473(9) 0.0778(12) 0.0459(8) 0.0058(8) -0.0082(7) -0.0193(8)
C13 0.0418(9) 0.0755(11) 0.0479(8) 0.0089(8) -0.0030(6) -0.0002(8)
C14 0.0449(8) 0.0477(8) 0.0425(7) 0.0035(6) 0.0024(6) 0.0024(6)
C15 0.0392(7) 0.0387(7) 0.0294(6) 0.0038(5) 0.0022(5) -0.0058(5)
C16 0.0448(8) 0.0404(7) 0.0320(6) 0.0016(5) 0.0004(5) -0.0087(6)
C17 0.0409(7) 0.0343(6) 0.0370(6) -0.0006(5) 0.0021(5) -0.0023(5)
C18 0.0449(8) 0.0327(6) 0.0427(7) -0.0032(5) 0.0023(6) -0.0086(5)
C19 0.0466(8) 0.0431(7) 0.0422(7) -0.0001(6) 0.0005(6) -0.0102(6)
C20 0.0553(10) 0.0665(11) 0.0753(12) -0.0153(9) -0.0116(9) -0.0135(9)

loop_
_atom_type_symbol
_atom_type_description
_atom_type_scat_dispersion_real
_atom_type_scat_dispersion_imag
_atom_type_scat_source
C C 0.0033 0.0016 'International Tables Vol C Tables 4.2.6.8 and 6.1.1.4'
H H 0.0000 0.0000 'International Tables Vol C Tables 4.2.6.8 and 6.1.1.4'
N N 0.0061 0.0033 'International Tables Vol C Tables 4.2.6.8 and 6.1.1.4'
S S 0.1246 0.1234 'International Tables Vol C Tables 4.2.6.8 and 6.1.1.4'

loop_
_geom_angle_atom_site_label_1
_geom_angle_atom_site_label_2
_geom_angle_atom_site_label_3
_geom_angle
_geom_angle_site_symmetry_1
_geom_angle_site_symmetry_3
_geom_angle_publ_flag
C17 S1 C19 91.13(7) . . ?
C7 S2 C9 91.03(7) . . ?
C7 N1 C5 102.90(12) . . ?
C7 N2 C6 106.45(12) . . ?
C7 N2 C8 118.33(13) . . ?
C6 N2 C8 135.21(12) . . ?
C17 N3 C16 102.79(11) . . ?
C17 N4 C15 106.56(11) . . ?
C17 N4 C18 118.10(12) . . ?
C15 N4 C18 134.94(11) . . ?
C2 C1 C6 116.38(13) . . ?
C2 C1 H1A 121.8 . . ?
C6 C1 H1A 121.8 . . ?
C1 C2 C3 121.65(14) . . ?
C1 C2 H2A 119.2 . . ?
C3 C2 H2A 119.2 . . ?
C4 C3 C2 121.64(15) . . ?
C4 C3 H3A 119.2 . . ?
C2 C3 H3A 119.2 . . ?
C3 C4 C5 118.05(14) . . ?
C3 C4 H4A 121.0 . . ?
C5 C4 H4A 121.0 . . ?
C4 C5 N1 129.83(13) . . ?
C4 C5 C6 119.61(14) . . ?
N1 C5 C6 110.56(13) . . ?
N2 C6 C1 132.58(13) . . ?
N2 C6 C5 104.75(12) . . ?
C1 C6 C5 122.67(13) . . ?
N1 C7 N2 115.34(13) . . ?
N1 C7 S2 132.00(11) . . ?
N2 C7 S2 112.66(11) . . ?
N2 C8 C9 105.43(12) . . ?
N2 C8 H8A 110.7 . . ?
C9 C8 H8A 110.7 . . ?
N2 C8 H8B 110.7 . . ?
C9 C8 H8B 110.7 . . ?
H8A C8 H8B 108.8 . . ?
C10 C9 C8 124.48(17) . . ?
C10 C9 S2 122.95(16) . . ?
C8 C9 S2 112.56(11) . . ?
C9 C10 H10A 120.0 . . ?
C9 C10 H10B 120.0 . . ?
H10A C10 H10B 120.0 . . ?
C12 C11 C16 117.67(15) . . ?
C12 C11 H11A 121.2 . . ?
C16 C11 H11A 121.2 . . ?
C11 C12 C13 121.97(15) . . ?
C11 C12 H12A 119.0 . . ?
C13 C12 H12A 119.0 . . ?
C14 C13 C12 121.42(16) . . ?
C14 C13 H13A 119.3 . . ?
C12 C13 H13A 119.3 . . ?
C13 C14 C15 116.58(15) . . ?
C13 C14 H14A 121.7 . . ?
C15 C14 H14A 121.7 . . ?
N4 C15 C14 132.54(13) . . ?
N4 C15 C16 104.69(11) . . ?
C14 C15 C16 122.77(13) . . ?
C11 C16 N3 129.72(14) . . ?
C11 C16 C15 119.56(14) . . ?
N3 C16 C15 110.71(12) . . ?
N3 C17 N4 115.23(13) . . ?
N3 C17 S1 131.86(11) . . ?
N4 C17 S1 112.91(10) . . ?
N4 C18 C19 105.46(11) . . ?
N4 C18 H18A 110.6 . . ?
C19 C18 H18A 110.6 . . ?
N4 C18 H18B 110.6 . . ?
C19 C18 H18B 110.6 . . ?
H18A C18 H18B 108.8 . . ?
C20 C19 C18 125.04(15) . . ?
C20 C19 S1 122.72(14) . . ?
C18 C19 S1 112.24(10) . . ?
C19 C20 H20B 120.0 . . ?
C19 C20 H20C 120.0 . . ?
H20B C20 H20C 120.0 . . ?

loop_
_geom_bond_atom_site_label_1
_geom_bond_atom_site_label_2
_geom_bond_distance
_geom_bond_site_symmetry_2
_geom_bond_publ_flag
S1 C17 1.7336(15) . ?
S1 C19 1.7760(15) . ?
S2 C7 1.7380(16) . ?
S2 C9 1.7750(18) . ?
N1 C7 1.302(2) . ?
N1 C5 1.4041(19) . ?
N2 C7 1.3620(18) . ?
N2 C6 1.3720(18) . ?
N2 C8 1.4448(18) . ?
N3 C17 1.3107(18) . ?
N3 C16 1.3985(19) . ?
N4 C17 1.3541(17) . ?
N4 C15 1.3740(17) . ?
N4 C18 1.4502(17) . ?
C1 C2 1.382(2) . ?
C1 C6 1.3898(19) . ?
C1 H1A 0.9300 . ?
C2 C3 1.393(2) . ?
C2 H2A 0.9300 . ?
C3 C4 1.383(2) . ?
C3 H3A 0.9300 . ?
C4 C5 1.384(2) . ?
C4 H4A 0.9300 . ?
C5 C6 1.4087(18) . ?
C8 C9 1.511(2) . ?
C8 H8A 0.9700 . ?
C8 H8B 0.9700 . ?
C9 C10 1.313(2) . ?
C10 H10A 0.9300 . ?
C10 H10B 0.9300 . ?
C11 C12 1.381(3) . ?
C11 C16 1.394(2) . ?
C11 H11A 0.9300 . ?
C12 C13 1.393(3) . ?
C12 H12A 0.9300 . ?
C13 C14 1.383(2) . ?
C13 H13A 0.9300 . ?
C14 C15 1.386(2) . ?
C14 H14A 0.9300 . ?
C15 C16 1.4072(19) . ?
C18 C19 1.511(2) . ?
C18 H18A 0.9700 . ?
C18 H18B 0.9700 . ?
C19 C20 1.318(2) . ?
C20 H20B 0.9300 . ?
C20 H20C 0.9300 . ?

loop_
_geom_torsion_atom_site_label_1
_geom_torsion_atom_site_label_2
_geom_torsion_atom_site_label_3
_geom_torsion_atom_site_label_4
_geom_torsion
_geom_torsion_site_symmetry_1
_geom_torsion_site_symmetry_2
_geom_torsion_site_symmetry_3
_geom_torsion_site_symmetry_4
_geom_torsion_publ_flag
C6 C1 C2 C3 0.6(2) . . . . ?
C1 C2 C3 C4 -0.6(3) . . . . ?
C2 C3 C4 C5 0.1(3) . . . . ?
C3 C4 C5 N1 -178.83(16) . . . . ?
C3 C4 C5 C6 0.4(2) . . . . ?
C7 N1 C5 C4 179.52(16) . . . . ?
C7 N1 C5 C6 0.20(17) . . . . ?
C7 N2 C6 C1 -178.72(15) . . . . ?
C8 N2 C6 C1 -0.1(3) . . . . ?
C7 N2 C6 C5 0.74(15) . . . . ?
C8 N2 C6 C5 179.35(16) . . . . ?
C2 C1 C6 N2 179.35(15) . . . . ?
C2 C1 C6 C5 0.0(2) . . . . ?
C4 C5 C6 N2 180.00(14) . . . . ?
N1 C5 C6 N2 -0.60(16) . . . . ?
C4 C5 C6 C1 -0.5(2) . . . . ?
N1 C5 C6 C1 178.92(13) . . . . ?
C5 N1 C7 N2 0.30(18) . . . . ?
C5 N1 C7 S2 -179.18(13) . . . . ?
C6 N2 C7 N1 -0.69(18) . . . . ?
C8 N2 C7 N1 -179.58(13) . . . . ?
C6 N2 C7 S2 178.89(10) . . . . ?
C8 N2 C7 S2 0.00(17) . . . . ?
C9 S2 C7 N1 179.36(16) . . . . ?
C9 S2 C7 N2 -0.14(12) . . . . ?
C7 N2 C8 C9 0.17(18) . . . . ?
C6 N2 C8 C9 -178.32(15) . . . . ?
N2 C8 C9 C10 -179.18(18) . . . . ?
N2 C8 C9 S2 -0.26(16) . . . . ?
C7 S2 C9 C10 179.17(18) . . . . ?
C7 S2 C9 C8 0.23(12) . . . . ?
C16 C11 C12 C13 -1.2(2) . . . . ?
C11 C12 C13 C14 0.7(2) . . . . ?
C12 C13 C14 C15 0.6(2) . . . . ?
C17 N4 C15 C14 -179.29(14) . . . . ?
C18 N4 C15 C14 -6.9(2) . . . . ?
C17 N4 C15 C16 0.41(13) . . . . ?
C18 N4 C15 C16 172.79(13) . . . . ?
C13 C14 C15 N4 178.29(13) . . . . ?
C13 C14 C15 C16 -1.4(2) . . . . ?
C12 C11 C16 N3 -178.40(14) . . . . ?
C12 C11 C16 C15 0.5(2) . . . . ?
C17 N3 C16 C11 178.29(14) . . . . ?
C17 N3 C16 C15 -0.68(15) . . . . ?
N4 C15 C16 C11 -178.92(12) . . . . ?
C14 C15 C16 C11 0.8(2) . . . . ?
N4 C15 C16 N3 0.17(14) . . . . ?
C14 C15 C16 N3 179.90(12) . . . . ?
C16 N3 C17 N4 0.99(16) . . . . ?
C16 N3 C17 S1 -178.24(11) . . . . ?
C15 N4 C17 N3 -0.93(15) . . . . ?
C18 N4 C17 N3 -174.83(11) . . . . ?
C15 N4 C17 S1 178.44(8) . . . . ?
C18 N4 C17 S1 4.55(15) . . . . ?
C19 S1 C17 N3 176.52(14) . . . . ?
C19 S1 C17 N4 -2.73(10) . . . . ?
C17 N4 C18 C19 -3.93(16) . . . . ?
C15 N4 C18 C19 -175.65(12) . . . . ?
N4 C18 C19 C20 -178.73(16) . . . . ?
N4 C18 C19 S1 1.66(13) . . . . ?
C17 S1 C19 C20 -179.14(15) . . . . ?
C17 S1 C19 C18 0.47(10) . . . . ?
